data_2237599
loop_
_publ_author_name
'W\"ohlert, Susanne'
'Jess, Inke'
'N\"ather, Christian'

_publ_section_title
;
 Diaquabis[bis(pyrazin-2-yl)
 sulfide-\k<i>N</i>^4^]bis(thiocyanato-\k<i>N</i>)iron(II) monohydrate
;
_journal_coeditor_code BT6895
_journal_issue 4
_journal_name_full 'Acta Crystallographica Section E'
_journal_page_first m196
_journal_paper_doi 10.1107/S1600536813006314
_journal_volume 69
_journal_year 2013
_chemical_formula_iupac '[Fe (N C S)2 (C8 H6 N4 S)2 (H2 O)2], H2 O'
_chemical_formula_moiety 'C18 H16 Fe N10 O2 S4, H2 O'
_chemical_formula_sum 'C18 H18 Fe N10 O3 S4'
_chemical_formula_weight 606.51
_chemical_name_systematic
;
Diaquabis[bis(pyrazin-2-yl)
sulfide-\k<i>N</i>^4^]bis(thiocyanato-\k<i>N</i>)iron(II) monohydrate
;
_space_group_IT_number 15
_symmetry_cell_setting monoclinic
_symmetry_space_group_name_Hall '-C 2yc'
_symmetry_space_group_name_H-M 'C 1 2/c 1'
_atom_sites_solution_hydrogens geom
_atom_sites_solution_primary direct
_atom_sites_solution_secondary difmap
_audit_creation_method SHELXL-97
_cell_angle_alpha 90.00
_cell_angle_beta 109.770(8)
_cell_angle_gamma 90.00
_cell_formula_units_Z 4
_cell_length_a 11.5110(8)
_cell_length_b 15.8583(9)
_cell_length_c 14.8025(12)
_cell_measurement_reflns_used 10774
_cell_measurement_temperature 200(2)
_cell_measurement_theta_max 26.00
_cell_measurement_theta_min 2.34
_cell_volume 2542.9(3)
_computing_cell_refinement 'X-AREA (Stoe & Cie, 2008)'
_computing_data_collection 'X-AREA (Stoe & Cie, 2008)'
_computing_data_reduction 'X-AREA (Stoe & Cie, 2008)'
_computing_molecular_graphics
;
XP in SHELXTL (Sheldrick, 2008) and DIAMOND (Brandenburg, 2011)
;
_computing_publication_material
;
XCIF in SHELXTL (Sheldrick, 2008) and publCIF (Westrip, 2010)
;
_computing_structure_refinement 'SHELXL97 (Sheldrick, 2008)'
_computing_structure_solution 'SHELXS97 (Sheldrick, 2008)'
_diffrn_ambient_temperature 200(2)
_diffrn_measured_fraction_theta_full 0.997
_diffrn_measured_fraction_theta_max 0.997
_diffrn_measurement_device_type 'Stoe IPDS-1'
_diffrn_measurement_method 'phi scan'
_diffrn_radiation_monochromator graphite
_diffrn_radiation_source 'fine-focus sealed tube'
_diffrn_radiation_type MoK\a
_diffrn_radiation_wavelength 0.71073
_diffrn_reflns_av_R_equivalents 0.0443
_diffrn_reflns_av_sigmaI/netI 0.0302
_diffrn_reflns_limit_h_max 13
_diffrn_reflns_limit_h_min -14
_diffrn_reflns_limit_k_max 19
_diffrn_reflns_limit_k_min -19
_diffrn_reflns_limit_l_max 18
_diffrn_reflns_limit_l_min -18
_diffrn_reflns_number 10774
_diffrn_reflns_theta_full 26.00
_diffrn_reflns_theta_max 26.00
_diffrn_reflns_theta_min 2.34
_diffrn_standards_decay_% 0
_diffrn_standards_interval_time 0
_diffrn_standards_number 0
_exptl_absorpt_coefficient_mu 0.964
_exptl_absorpt_correction_T_max 0.8587
_exptl_absorpt_correction_T_min 0.6895
_exptl_absorpt_correction_type numerical
_exptl_absorpt_process_details '(X-SHAPE and X-RED32; Stoe & Cie, 2008)'
_exptl_crystal_colour red
_exptl_crystal_density_diffrn 1.584
_exptl_crystal_density_method 'not measured'
_exptl_crystal_description block
_exptl_crystal_F_000 1240
_exptl_crystal_size_max 0.2510
_exptl_crystal_size_mid 0.1464
_exptl_crystal_size_min 0.0893
_refine_diff_density_max 0.520
_refine_diff_density_min -0.490
_refine_ls_extinction_method none
_refine_ls_goodness_of_fit_ref 1.045
_refine_ls_hydrogen_treatment constr
_refine_ls_matrix_type full
_refine_ls_number_parameters 165
_refine_ls_number_reflns 2496
_refine_ls_number_restraints 0
_refine_ls_restrained_S_all 1.045
_refine_ls_R_factor_all 0.0529
_refine_ls_R_factor_gt 0.0376
_refine_ls_shift/su_max 0.000
_refine_ls_shift/su_mean 0.000
_refine_ls_structure_factor_coef Fsqd
_refine_ls_weighting_details 'calc w=1/[\s^2^(Fo^2^)+(0.0412P)^2^+5.1033P] where P=(Fo^2^+2Fc^2^)/3'
_refine_ls_weighting_scheme calc
_refine_ls_wR_factor_gt 0.0839
_refine_ls_wR_factor_ref 0.0901
_reflns_number_gt 2012
_reflns_number_total 2496
_reflns_threshold_expression I>2\s(I)
_cod_data_source_file bt6895.cif
_cod_data_source_block I
_cod_original_sg_symbol_H-M 'C 2/c'
_cod_database_code 2237599
_cod_database_fobs_code 2237599

loop_
_symmetry_equiv_pos_as_xyz
'x, y, z'
'-x, y, -z+1/2'
'x+1/2, y+1/2, z'
'-x+1/2, y+1/2, -z+1/2'
'-x, -y, -z'
'x, -y, z-1/2'
'-x+1/2, -y+1/2, -z'
'x+1/2, -y+1/2, z-1/2'

loop_
_atom_site_type_symbol
_atom_site_label
_atom_site_fract_x
_atom_site_fract_y
_atom_site_fract_z
_atom_site_U_iso_or_equiv
_atom_site_adp_type
_atom_site_calc_flag
_atom_site_refinement_flags
_atom_site_occupancy
_atom_site_symmetry_multiplicity
Fe Fe1 0.7500 0.7500 0.0000 0.01850(14) Uani d S 1 2
N N1 0.6524(2) 0.83973(14) 0.05049(17) 0.0283(5) Uani d . 1 1
C C1 0.5978(2) 0.88512(16) 0.08281(19) 0.0250(6) Uani d . 1 1
S S1 0.51942(8) 0.94785(6) 0.12789(7) 0.0495(3) Uani d . 1 1
N N10 0.68155(19) 0.64769(13) 0.07296(16) 0.0217(4) Uani d . 1 1
C C10 0.5612(2) 0.63655(16) 0.05785(19) 0.0231(5) Uani d . 1 1
H H10 0.5030 0.6753 0.0184 0.028 Uiso calc R 1 1
C C11 0.5199(2) 0.56900(16) 0.09904(19) 0.0221(5) Uani d . 1 1
C C12 0.7178(3) 0.52477(18) 0.1702(2) 0.0309(6) Uani d . 1 1
H H12 0.7760 0.4863 0.2100 0.037 Uiso calc R 1 1
C C13 0.7596(2) 0.59152(17) 0.1297(2) 0.0275(6) Uani d . 1 1
H H13 0.8458 0.5978 0.1424 0.033 Uiso calc R 1 1
N N11 0.5975(2) 0.51276(14) 0.15487(16) 0.0265(5) Uani d . 1 1
S S2 0.36039(6) 0.54851(4) 0.07358(6) 0.03024(18) Uani d . 1 1
N N20 0.1422(2) 0.71530(17) 0.13551(19) 0.0365(6) Uani d . 1 1
C C20 0.1863(2) 0.64829(19) 0.1039(2) 0.0323(6) Uani d . 1 1
H H20 0.1322 0.6031 0.0752 0.039 Uiso calc R 1 1
C C21 0.3091(2) 0.64298(17) 0.1120(2) 0.0264(6) Uani d . 1 1
C C22 0.3399(4) 0.7716(3) 0.1788(6) 0.129(3) Uani d . 1 1
H H22 0.3930 0.8179 0.2049 0.155 Uiso calc R 1 1
C C23 0.2211(3) 0.7764(2) 0.1745(3) 0.0604(12) Uani d . 1 1
H H23 0.1938 0.8244 0.2000 0.072 Uiso calc R 1 1
N N21 0.3859(3) 0.7044(2) 0.1476(4) 0.0998(19) Uani d . 1 1
O O1 0.90576(16) 0.76058(11) 0.12427(13) 0.0264(4) Uani d . 1 1
H H1O1 0.9775 0.7416 0.1362 0.040 Uiso d R 1 1
H H2O1 0.9184 0.8036 0.1593 0.040 Uiso d R 1 1
O O2 0.5000 0.39109(15) 0.2500 0.0247(5) Uani d S 1 2
H H1O2 0.5302 0.4227 0.2182 0.037 Uiso d R 1 1

loop_
_atom_site_aniso_label
_atom_site_aniso_U_11
_atom_site_aniso_U_22
_atom_site_aniso_U_33
_atom_site_aniso_U_12
_atom_site_aniso_U_13
_atom_site_aniso_U_23
Fe1 0.0136(2) 0.0178(2) 0.0259(3) 0.00060(19) 0.00904(18) -0.0007(2)
N1 0.0268(12) 0.0247(11) 0.0384(13) 0.0029(9) 0.0175(11) -0.0019(10)
C1 0.0210(13) 0.0266(13) 0.0261(13) 0.0013(11) 0.0064(11) -0.0026(11)
S1 0.0410(5) 0.0572(5) 0.0516(5) 0.0152(4) 0.0173(4) -0.0235(4)
N10 0.0191(10) 0.0198(10) 0.0292(11) 0.0009(8) 0.0118(9) 0.0004(9)
C10 0.0185(12) 0.0223(12) 0.0305(14) 0.0012(10) 0.0110(10) 0.0006(10)
C11 0.0210(12) 0.0224(12) 0.0266(13) -0.0022(10) 0.0129(10) -0.0066(10)
C12 0.0261(14) 0.0291(14) 0.0359(15) 0.0035(11) 0.0083(12) 0.0092(12)
C13 0.0193(12) 0.0259(13) 0.0369(15) 0.0013(10) 0.0091(11) 0.0041(11)
N11 0.0298(12) 0.0236(11) 0.0283(12) -0.0014(9) 0.0128(10) 0.0030(9)
S2 0.0229(3) 0.0244(3) 0.0485(4) -0.0060(3) 0.0187(3) -0.0088(3)
N20 0.0220(12) 0.0396(14) 0.0479(15) 0.0046(11) 0.0118(11) -0.0067(12)
C20 0.0200(13) 0.0348(15) 0.0402(16) -0.0011(11) 0.0075(12) -0.0097(12)
C21 0.0240(13) 0.0259(13) 0.0332(14) -0.0038(11) 0.0149(11) -0.0040(11)
C22 0.058(3) 0.081(3) 0.285(9) -0.046(3) 0.104(4) -0.123(5)
C23 0.043(2) 0.0392(18) 0.115(4) -0.0091(15) 0.046(2) -0.034(2)
N21 0.0447(19) 0.068(2) 0.215(5) -0.0369(17) 0.080(3) -0.092(3)
O1 0.0163(8) 0.0269(9) 0.0335(10) 0.0015(7) 0.0054(7) -0.0062(8)
O2 0.0325(14) 0.0181(12) 0.0282(14) 0.000 0.0166(11) 0.000

loop_
_atom_type_symbol
_atom_type_description
_atom_type_scat_dispersion_real
_atom_type_scat_dispersion_imag
_atom_type_scat_source
C C 0.0033 0.0016 'International Tables Vol C Tables 4.2.6.8 and 6.1.1.4'
H H 0.0000 0.0000 'International Tables Vol C Tables 4.2.6.8 and 6.1.1.4'
N N 0.0061 0.0033 'International Tables Vol C Tables 4.2.6.8 and 6.1.1.4'
S S 0.1246 0.1234 'International Tables Vol C Tables 4.2.6.8 and 6.1.1.4'
Cl Cl 0.1484 0.1585 'International Tables Vol C Tables 4.2.6.8 and 6.1.1.4'
Fe Fe 0.3463 0.8444 'International Tables Vol C Tables 4.2.6.8 and 6.1.1.4'
O O 0.0106 0.0060 'International Tables Vol C Tables 4.2.6.8 and 6.1.1.4'

loop_
_geom_angle_atom_site_label_1
_geom_angle_atom_site_label_2
_geom_angle_atom_site_label_3
_geom_angle_site_symmetry_1
_geom_angle_site_symmetry_3
_geom_angle
O1 Fe1 O1 7_665 . 180.0
O1 Fe1 N1 7_665 . 87.98(8)
O1 Fe1 N1 . . 92.02(8)
O1 Fe1 N1 7_665 7_665 92.02(8)
O1 Fe1 N1 . 7_665 87.98(8)
N1 Fe1 N1 . 7_665 180.00(12)
O1 Fe1 N10 7_665 . 91.68(8)
O1 Fe1 N10 . . 88.32(8)
N1 Fe1 N10 . . 90.08(8)
N1 Fe1 N10 7_665 . 89.92(8)
O1 Fe1 N10 7_665 7_665 88.32(8)
O1 Fe1 N10 . 7_665 91.68(8)
N1 Fe1 N10 . 7_665 89.92(8)
N1 Fe1 N10 7_665 7_665 90.08(8)
N10 Fe1 N10 . 7_665 180.00(9)
C1 N1 Fe1 . . 175.3(2)
N1 C1 S1 . . 179.1(2)
C10 N10 C13 . . 117.0(2)
C10 N10 Fe1 . . 121.96(17)
C13 N10 Fe1 . . 120.93(17)
N10 C10 C11 . . 121.0(2)
N10 C10 H10 . . 119.5
C11 C10 H10 . . 119.5
N11 C11 C10 . . 122.0(2)
N11 C11 S2 . . 115.92(19)
C10 C11 S2 . . 121.9(2)
N11 C12 C13 . . 121.9(2)
N11 C12 H12 . . 119.1
C13 C12 H12 . . 119.1
N10 C13 C12 . . 121.5(2)
N10 C13 H13 . . 119.2
C12 C13 H13 . . 119.2
C11 N11 C12 . . 116.6(2)
C21 S2 C11 . . 102.11(12)
C23 N20 C20 . . 116.9(3)
N20 C20 C21 . . 121.3(3)
N20 C20 H20 . . 119.3
C21 C20 H20 . . 119.3
N21 C21 C20 . . 121.6(3)
N21 C21 S2 . . 120.6(2)
C20 C21 S2 . . 117.8(2)
N21 C22 C23 . . 122.7(3)
N21 C22 H22 . . 118.6
C23 C22 H22 . . 118.6
N20 C23 C22 . . 121.1(3)
N20 C23 H23 . . 119.5
C22 C23 H23 . . 119.5
C21 N21 C22 . . 116.2(3)
Fe1 O1 H1O1 . . 130.1
Fe1 O1 H2O1 . . 121.7
H1O1 O1 H2O1 . . 102.0

loop_
_geom_bond_atom_site_label_1
_geom_bond_atom_site_label_2
_geom_bond_site_symmetry_2
_geom_bond_distance
_geom_bond_publ_flag
Fe1 O1 7_665 2.0965(17) ?
Fe1 O1 . 2.0965(17) y
Fe1 N1 . 2.101(2) y
Fe1 N1 7_665 2.101(2) ?
Fe1 N10 . 2.235(2) y
Fe1 N10 7_665 2.235(2) ?
N1 C1 . 1.160(3) ?
C1 S1 . 1.630(3) ?
N10 C10 . 1.339(3) ?
N10 C13 . 1.340(3) ?
C10 C11 . 1.393(4) ?
C10 H10 . 0.9500 ?
C11 N11 . 1.333(3) ?
C11 S2 . 1.775(3) ?
C12 N11 . 1.339(4) ?
C12 C13 . 1.381(4) ?
C12 H12 . 0.9500 ?
C13 H13 . 0.9500 ?
S2 C21 . 1.773(3) ?
N20 C23 . 1.319(4) ?
N20 C20 . 1.329(4) ?
C20 C21 . 1.381(4) ?
C20 H20 . 0.9500 ?
C21 N21 . 1.302(4) ?
C22 N21 . 1.340(5) ?
C22 C23 . 1.349(5) ?
C22 H22 . 0.9500 ?
C23 H23 . 0.9500 ?
O1 H1O1 . 0.8400 ?
O1 H2O1 . 0.8400 ?
O2 H1O2 . 0.8400 ?

loop_
_geom_hbond_atom_site_label_D
_geom_hbond_atom_site_label_H
_geom_hbond_atom_site_label_A
_geom_hbond_site_symmetry_A
_geom_hbond_distance_DH
_geom_hbond_distance_HA
_geom_hbond_distance_DA
_geom_hbond_angle_DHA
O2 H1O2 N11 . 0.84 2.00 2.834(3) 171.0
O1 H1O1 N20 1_655 0.84 1.94 2.765(3) 165.3
O1 H2O1 O2 3 0.84 1.94 2.749(3) 162.1
